data_7238016
loop_
_publ_author_name
'Zhang, Fang'
'Liang, Xiaozhong'
'Li, Da'
'Yin, Xiangkai'
'Tian, Xia'
'Li, Bin'
'Xu, Hong'
'Guo, Kunpeng'
'Li, Jie'

_publ_section_title
;
 Utilizing the heterocyclic effect towards high contrast ratios of
 mechanoresponsive luminescence based on aromatic aldehydes
;
_journal_issue 39
_journal_name_full 'Journal of Materials Chemistry C'
_journal_page_first 12328
_journal_paper_doi 10.1039/C9TC04586D
_journal_volume 7
_journal_year 2019
_chemical_formula_moiety '2(C15 H12.5 N0.5 O1.5)'
_chemical_formula_sum 'C30 H25 N O3'
_chemical_formula_weight 447.51
_space_group_crystal_system monoclinic
_space_group_IT_number 11
_space_group_name_Hall '-P 2yb'
_space_group_name_H-M_alt 'P 1 21/m 1'
_atom_sites_solution_hydrogens mixed
_atom_sites_solution_primary iterative
_audit_creation_date 2017-11-06
_audit_creation_method
;
Olex2 1.2
(compiled 2017.03.28 svn.r3405 for OlexSys, GUI svn.r5337)
;
_audit_update_record
;
2018-06-05 deposited with the CCDC.	2019-09-16 downloaded from the CCDC.
;
_cell_angle_alpha 90
_cell_angle_beta 95.653(5)
_cell_angle_gamma 90
_cell_formula_units_Z 4
_cell_length_a 9.3553(5)
_cell_length_b 25.1617(13)
_cell_length_c 9.5973(5)
_cell_measurement_reflns_used 1477
_cell_measurement_temperature 173.00(10)
_cell_measurement_theta_max 27.2890
_cell_measurement_theta_min 3.8940
_cell_volume 2248.2(2)
_computing_cell_refinement
;
CrysAlisPro, Agilent Technologies,
Version 1.171.36.28 (release 01-02-2013 CrysAlis171 .NET)
(compiled Feb  1 2013,16:14:44)
;
_computing_data_collection
;
CrysAlisPro, Agilent Technologies,
Version 1.171.36.28 (release 01-02-2013 CrysAlis171 .NET)
(compiled Feb  1 2013,16:14:44)
;
_computing_data_reduction
;
CrysAlisPro, Agilent Technologies,
Version 1.171.36.28 (release 01-02-2013 CrysAlis171 .NET)
(compiled Feb  1 2013,16:14:44)
;
_computing_molecular_graphics 'Olex2 (Dolomanov et al., 2009)'
_computing_publication_material 'Olex2 (Dolomanov et al., 2009)'
_computing_structure_refinement 'ShelXL (Sheldrick, 2015)'
_computing_structure_solution
;
Superflip (Palatinus & Chapuis, 2007;Palatinus & van der Lee, 2008;
Palatinus et al., 2012)
;
_diffrn_ambient_temperature 173.00(10)
_diffrn_detector_area_resol_mean 16.0733
_diffrn_measured_fraction_theta_full 0.997
_diffrn_measured_fraction_theta_max 0.997
_diffrn_measurement_details
;
#__ type_ start__ end____ width___ exp.time_
  1 omega  -20.00   15.00   1.0000   16.0000
omega____ theta____ kappa____ phi______ frames
    -      -19.5055  -99.0000 -180.0000 35

#__ type_ start__ end____ width___ exp.time_
  2 omega   30.00   93.00   1.0000   16.0000
omega____ theta____ kappa____ phi______ frames
    -       22.7867   57.0000 -120.0000 63

#__ type_ start__ end____ width___ exp.time_
  3 omega   36.00   92.00   1.0000   16.0000
omega____ theta____ kappa____ phi______ frames
    -       22.7867   77.0000  -60.0000 56

#__ type_ start__ end____ width___ exp.time_
  4 omega   41.00   94.00   1.0000   16.0000
omega____ theta____ kappa____ phi______ frames
    -       22.7867 -178.0000 -120.0000 53

#__ type_ start__ end____ width___ exp.time_
  5 omega   38.00  102.00   1.0000   16.0000
omega____ theta____ kappa____ phi______ frames
    -       22.7867  178.0000  150.0000 64
;
_diffrn_measurement_device_type 'SuperNova, Dual, Cu at zero, Eos'
_diffrn_measurement_method '\w scans'
_diffrn_orient_matrix_UB_11 0.0652310000
_diffrn_orient_matrix_UB_12 -0.0127571000
_diffrn_orient_matrix_UB_13 -0.0120866000
_diffrn_orient_matrix_UB_21 0.0357066000
_diffrn_orient_matrix_UB_22 0.0248958000
_diffrn_orient_matrix_UB_23 0.0039976000
_diffrn_orient_matrix_UB_31 0.0164454000
_diffrn_orient_matrix_UB_32 -0.0034674000
_diffrn_orient_matrix_UB_33 0.0732004000
_diffrn_radiation_monochromator mirror
_diffrn_radiation_type MoK\a
_diffrn_radiation_wavelength 0.71073
_diffrn_reflns_av_R_equivalents 0.0399
_diffrn_reflns_av_unetI/netI 0.0622
_diffrn_reflns_Laue_measured_fraction_full 0.997
_diffrn_reflns_Laue_measured_fraction_max 0.997
_diffrn_reflns_limit_h_max 11
_diffrn_reflns_limit_h_min -9
_diffrn_reflns_limit_k_max 31
_diffrn_reflns_limit_k_min -15
_diffrn_reflns_limit_l_max 11
_diffrn_reflns_limit_l_min -11
_diffrn_reflns_number 10095
_diffrn_reflns_point_group_measured_fraction_full 0.997
_diffrn_reflns_point_group_measured_fraction_max 0.997
_diffrn_reflns_theta_full 25.242
_diffrn_reflns_theta_max 26.022
_diffrn_reflns_theta_min 3.304
_diffrn_source 'SuperNova (Mo) X-ray Source'
_exptl_absorpt_coefficient_mu 0.085
_exptl_absorpt_correction_T_max 1.00000
_exptl_absorpt_correction_T_min 0.65548
_exptl_absorpt_correction_type multi-scan
_exptl_absorpt_process_details
;
CrysAlisPro, Agilent Technologies,
Version 1.171.36.28 (release 01-02-2013 CrysAlis171 .NET)
(compiled Feb  1 2013,16:14:44)
Empirical absorption correction using spherical harmonics,
 implemented in SCALE3 ABSPACK scaling algorithm.
;
_exptl_crystal_colour 'clear light colourless'
_exptl_crystal_colour_lustre clear
_exptl_crystal_colour_modifier light
_exptl_crystal_colour_primary colourless
_exptl_crystal_density_diffrn 1.322
_exptl_crystal_description block
_exptl_crystal_F_000 944
_exptl_crystal_size_max 0.24
_exptl_crystal_size_mid 0.21
_exptl_crystal_size_min 0.15
_refine_diff_density_max 0.372
_refine_diff_density_min -0.237
_refine_diff_density_rms 0.061
_refine_ls_extinction_method none
_refine_ls_goodness_of_fit_ref 1.063
_refine_ls_hydrogen_treatment mixed
_refine_ls_matrix_type full
_refine_ls_number_parameters 348
_refine_ls_number_reflns 4524
_refine_ls_number_restraints 0
_refine_ls_restrained_S_all 1.063
_refine_ls_R_factor_all 0.1184
_refine_ls_R_factor_gt 0.0730
_refine_ls_shift/su_max 0.000
_refine_ls_shift/su_mean 0.000
_refine_ls_structure_factor_coef Fsqd
_refine_ls_weighting_details 'w=1/[\s^2^(Fo^2^)+(0.0860P)^2^+0.8712P] where P=(Fo^2^+2Fc^2^)/3'
_refine_ls_weighting_scheme calc
_refine_ls_wR_factor_gt 0.1888
_refine_ls_wR_factor_ref 0.2220
_reflns_Friedel_coverage 0.000
_reflns_number_gt 2737
_reflns_number_total 4524
_reflns_threshold_expression 'I > 2\s(I)'
_cod_data_source_file c9tc04586d2.cif
_cod_data_source_block xray_po
_cod_database_code 7238016
_shelx_shelxl_version_number 2014/7
_shelx_space_group_comment
;
The symmetry employed for this shelxl refinement is uniquely defined
by the following loop, which should always be used as a source of
symmetry information in preference to the above space-group names.
They are only intended as comments.
;
_reflns_odcompleteness_completeness 99.66
_reflns_odcompleteness_iscentric 1
_reflns_odcompleteness_theta 26.32
_olex2_refinement_description
;
1. Fixed Uiso
 At 1.2 times of:
  All C(H) groups, All C(H,H) groups
2. Others
 Fixed Sof: H14A(0.5) H14B(0.5) H15A(0.5) H15B(0.5) H16A(0.5) H16B(0.5)
 H24(0.78) H24A(0.22) H31A(0.5) H31B(0.5) H32A(0.5) H32B(0.5) H33A(0.5)
 H33B(0.5) O3(0.78) O3'(0.22)
3.a Secondary CH2 refined with riding coordinates:
 C14(H14A,H14B), C15(H15A,H15B), C16(H16A,H16B), C31(H31A,H31B), C32(H32A,
 H32B), C33(H33A,H33B)
3.b Aromatic/amide H refined with riding coordinates:
 C2(H2), C3(H3), C5(H5), C6(H6), C7(H7), C9(H9), C12(H12), C13(H13), C19(H19),
 C20(H20), C22(H22), C23(H23), C24(H24), C24(H24A), C26(H26), C29(H29), C30(H30)
;
_olex2_submission_special_instructions 'No special instructions were received'

loop_
_space_group_symop_operation_xyz
'x, y, z'
'-x, y+1/2, -z'
'-x, -y, -z'
'x, -y-1/2, z'

loop_
_atom_site_label
_atom_site_type_symbol
_atom_site_fract_x
_atom_site_fract_y
_atom_site_fract_z
_atom_site_U_iso_or_equiv
_atom_site_adp_type
_atom_site_occupancy
_atom_site_site_symmetry_order
_atom_site_calc_flag
_atom_site_refinement_flags_posn
_atom_site_refinement_flags_adp
_atom_site_refinement_flags_occupancy
_atom_site_disorder_assembly
_atom_site_disorder_group
O1 O 0.6743(3) 0.36646(10) 0.1687(3) 0.0591(8) Uani 1 1 d . . . . .
O2 O 0.8235(3) 0.7500 0.3075(3) 0.0354(8) Uani 1 2 d S T P . .
N1 N 1.0340(3) 0.7500 0.5401(3) 0.0276(8) Uani 1 2 d S T P . .
C1 C 0.6976(3) 0.46017(12) 0.1841(3) 0.0275(7) Uani 1 1 d . . . . .
C2 C 0.6819(3) 0.50719(12) 0.1091(3) 0.0296(7) Uani 1 1 d . . . . .
H2 H 0.6416 0.5066 0.0165 0.035 Uiso 1 1 calc R . . . .
C3 C 0.7258(3) 0.55515(12) 0.1708(3) 0.0297(7) Uani 1 1 d . . . . .
H3 H 0.7149 0.5863 0.1187 0.036 Uiso 1 1 calc R . . . .
C4 C 0.7861(3) 0.55743(11) 0.3096(3) 0.0233(6) Uani 1 1 d . . . . .
C5 C 0.7946(3) 0.50949(11) 0.3857(3) 0.0267(7) Uani 1 1 d . . . . .
H5 H 0.8296 0.5100 0.4799 0.032 Uiso 1 1 calc R . . . .
C6 C 0.7523(3) 0.46194(12) 0.3238(3) 0.0285(7) Uani 1 1 d . . . . .
H6 H 0.7605 0.4307 0.3759 0.034 Uiso 1 1 calc R . . . .
C7 C 0.6563(3) 0.40937(13) 0.1148(3) 0.0376(8) Uani 1 1 d . . . . .
H7 H 0.6136 0.4106 0.0232 0.045 Uiso 1 1 calc R . . . .
C8 C 0.8452(3) 0.60723(11) 0.3726(3) 0.0244(6) Uani 1 1 d . . . . .
C9 C 0.8068(3) 0.65730(11) 0.3159(3) 0.0267(7) Uani 1 1 d . . . . .
H9 H 0.7382 0.6596 0.2391 0.032 Uiso 1 1 calc R . . . .
C10 C 0.8689(3) 0.70288(11) 0.3718(3) 0.0258(7) Uani 1 1 d . . . . .
C11 C 0.9725(3) 0.70222(11) 0.4883(3) 0.0245(7) Uani 1 1 d . . . . .
C12 C 1.0092(3) 0.65262(12) 0.5450(3) 0.0305(7) Uani 1 1 d . . . . .
H12 H 1.0769 0.6503 0.6225 0.037 Uiso 1 1 calc R . . . .
C13 C 0.9469(3) 0.60678(12) 0.4884(3) 0.0289(7) Uani 1 1 d . . . . .
H13 H 0.9741 0.5743 0.5292 0.035 Uiso 1 1 calc R . . . .
C14 C 1.1292(4) 0.7500 0.6704(4) 0.0338(11) Uani 1 2 d S T P . .
H14A H 1.1902 0.7812 0.6740 0.041 Uiso 0.5 1 calc R . . . .
H14B H 1.1902 0.7188 0.6740 0.041 Uiso 0.5 1 calc R . . . .
C15 C 1.0388(5) 0.7500 0.7971(4) 0.0382(11) Uani 1 2 d S T P . .
H15A H 0.9772 0.7811 0.7910 0.046 Uiso 0.5 1 calc R . . . .
H15B H 0.9772 0.7189 0.7910 0.046 Uiso 0.5 1 calc R . . . .
C16 C 1.1261(5) 0.7500 0.9375(5) 0.0445(12) Uani 1 2 d S T P . .
H16A H 1.1873 0.7188 0.9453 0.053 Uiso 0.5 1 calc R . . . .
H16B H 1.1873 0.7812 0.9453 0.053 Uiso 0.5 1 calc R . . . .
C17 C 1.0304(6) 0.7500 1.0540(6) 0.0520(15) Uani 1 2 d S T P . .
H17A H 1.095(6) 0.7500 1.143(6) 0.082(19) Uiso 1 2 d S T P . .
H17B H 0.969(4) 0.7212(17) 1.056(5) 0.090(16) Uiso 1 1 d . . . . .
O4 O 0.3281(3) 0.7500 0.2918(3) 0.0431(9) Uani 1 2 d S T P . .
N2 N 0.5426(3) 0.7500 0.5196(4) 0.0299(8) Uani 1 2 d S T P . .
C18 C 0.1750(3) 0.46005(12) 0.1951(3) 0.0273(7) Uani 1 1 d . . . . .
C19 C 0.0951(3) 0.50655(12) 0.1833(3) 0.0320(7) Uani 1 1 d . . . . .
H19 H -0.0001 0.5055 0.1448 0.038 Uiso 1 1 calc R . . . .
C20 C 0.1560(3) 0.55457(12) 0.2283(3) 0.0313(7) Uani 1 1 d . . . . .
H20 H 0.1017 0.5855 0.2177 0.038 Uiso 1 1 calc R . . . .
C21 C 0.2979(3) 0.55717(11) 0.2894(3) 0.0241(6) Uani 1 1 d . . . . .
C22 C 0.3772(3) 0.50984(12) 0.2987(3) 0.0283(7) Uani 1 1 d . . . . .
H22 H 0.4726 0.5106 0.3367 0.034 Uiso 1 1 calc R . . . .
C23 C 0.3170(3) 0.46210(12) 0.2528(3) 0.0307(7) Uani 1 1 d . . . . .
H23 H 0.3717 0.4312 0.2606 0.037 Uiso 1 1 calc R . . . .
C24 C 0.1115(4) 0.40909(14) 0.1447(3) 0.0401(8) Uani 1 1 d . . . . .
H24 H 0.0149 0.4089 0.1109 0.048 Uiso 0.78 1 calc R . . A 1
H24A H 0.1701 0.3794 0.1602 0.048 Uiso 0.22 1 calc R . . B 2
C25 C 0.3621(3) 0.60702(11) 0.3466(3) 0.0250(6) Uani 1 1 d . . . . .
C26 C 0.3173(3) 0.65720(12) 0.2942(3) 0.0295(7) Uani 1 1 d . . . . .
H26 H 0.2467 0.6595 0.2191 0.035 Uiso 1 1 calc R . . . .
C27 C 0.3766(3) 0.70278(11) 0.3530(3) 0.0287(7) Uani 1 1 d . . . . .
C28 C 0.4833(3) 0.70220(11) 0.4661(3) 0.0261(7) Uani 1 1 d . . . . .
C29 C 0.5257(3) 0.65275(12) 0.5181(3) 0.0309(7) Uani 1 1 d . . . . .
H29 H 0.5947 0.6506 0.5946 0.037 Uiso 1 1 calc R . . . .
C30 C 0.4679(3) 0.60668(12) 0.4588(3) 0.0305(7) Uani 1 1 d . . . . .
H30 H 0.5009 0.5742 0.4952 0.037 Uiso 1 1 calc R . . . .
C31 C 0.6344(4) 0.7500 0.6526(4) 0.0299(10) Uani 1 2 d S T P . .
H31A H 0.6956 0.7812 0.6572 0.036 Uiso 0.5 1 calc R . . . .
H31B H 0.6956 0.7188 0.6572 0.036 Uiso 0.5 1 calc R . . . .
C32 C 0.5445(4) 0.7500 0.7774(4) 0.0356(11) Uani 1 2 d S T P . .
H32A H 0.4830 0.7811 0.7713 0.043 Uiso 0.5 1 calc R . . . .
H32B H 0.4830 0.7189 0.7713 0.043 Uiso 0.5 1 calc R . . . .
C33 C 0.6328(5) 0.7500 0.9189(5) 0.0405(12) Uani 1 2 d S T P . .
H33A H 0.6941 0.7188 0.9262 0.049 Uiso 0.5 1 calc R . . . .
H33B H 0.6941 0.7812 0.9262 0.049 Uiso 0.5 1 calc R . . . .
C34 C 0.5389(7) 0.7500 1.0383(5) 0.0525(15) Uani 1 2 d S T P . .
H34A H 0.598(5) 0.7500 1.120(5) 0.054(15) Uiso 1 2 d S T P . .
H34B H 0.478(5) 0.7800(17) 1.036(5) 0.094(16) Uiso 1 1 d . . . . .
O3 O 0.1746(3) 0.36872(13) 0.1443(4) 0.0589(9) Uani 0.78 1 d . . . C 1
O3' O -0.0078(11) 0.4008(4) 0.0853(12) 0.052(3) Uani 0.22 1 d . . . C 2

loop_
_atom_site_aniso_label
_atom_site_aniso_U_11
_atom_site_aniso_U_22
_atom_site_aniso_U_33
_atom_site_aniso_U_23
_atom_site_aniso_U_13
_atom_site_aniso_U_12
O1 0.0829(19) 0.0291(16) 0.0644(17) -0.0059(13) 0.0034(14) -0.0056(13)
O2 0.0551(19) 0.0134(16) 0.0332(16) 0.000 -0.0188(14) 0.000
N1 0.0298(18) 0.024(2) 0.0276(18) 0.000 -0.0061(14) 0.000
C1 0.0264(15) 0.0271(18) 0.0294(15) -0.0033(12) 0.0051(11) -0.0020(13)
C2 0.0310(16) 0.0336(19) 0.0241(14) -0.0012(13) 0.0025(12) -0.0038(13)
C3 0.0323(16) 0.0283(18) 0.0280(15) 0.0065(13) 0.0007(12) -0.0012(13)
C4 0.0223(14) 0.0238(17) 0.0242(14) 0.0019(12) 0.0043(11) 0.0017(12)
C5 0.0287(15) 0.0278(18) 0.0239(14) 0.0022(12) 0.0041(11) -0.0014(13)
C6 0.0269(15) 0.0226(17) 0.0363(16) 0.0046(13) 0.0054(12) 0.0016(13)
C7 0.0419(18) 0.032(2) 0.0387(18) -0.0048(15) 0.0056(14) -0.0036(15)
C8 0.0265(14) 0.0239(17) 0.0229(14) -0.0002(12) 0.0039(11) 0.0008(12)
C9 0.0297(15) 0.0246(17) 0.0248(14) 0.0007(12) -0.0023(11) 0.0027(13)
C10 0.0294(15) 0.0225(17) 0.0250(14) 0.0020(12) -0.0006(11) 0.0026(12)
C11 0.0268(15) 0.0239(17) 0.0231(14) -0.0010(11) 0.0033(11) 0.0010(12)
C12 0.0328(16) 0.0294(19) 0.0278(15) 0.0011(13) -0.0053(12) 0.0043(13)
C13 0.0351(16) 0.0210(17) 0.0297(15) 0.0024(13) -0.0008(12) 0.0045(13)
C14 0.033(2) 0.026(3) 0.040(2) 0.000 -0.0121(19) 0.000
C15 0.038(2) 0.034(3) 0.041(3) 0.000 -0.004(2) 0.000
C16 0.047(3) 0.042(3) 0.042(3) 0.000 -0.009(2) 0.000
C17 0.043(3) 0.069(5) 0.042(3) 0.000 -0.005(2) 0.000
O4 0.058(2) 0.0188(17) 0.0465(19) 0.000 -0.0254(16) 0.000
N2 0.0306(18) 0.023(2) 0.0336(19) 0.000 -0.0075(15) 0.000
C18 0.0312(15) 0.0268(18) 0.0250(14) 0.0006(12) 0.0085(11) -0.0010(13)
C19 0.0283(15) 0.0332(19) 0.0346(16) -0.0003(14) 0.0041(12) -0.0015(14)
C20 0.0328(16) 0.0276(18) 0.0331(16) 0.0007(13) 0.0016(12) 0.0050(13)
C21 0.0298(15) 0.0255(17) 0.0175(13) 0.0028(11) 0.0043(11) 0.0035(12)
C22 0.0301(15) 0.0317(19) 0.0229(14) 0.0016(13) 0.0015(11) 0.0005(13)
C23 0.0398(17) 0.0251(18) 0.0276(15) 0.0035(13) 0.0060(12) 0.0059(14)
C24 0.044(2) 0.036(2) 0.0414(19) -0.0074(16) 0.0086(15) -0.0084(17)
C25 0.0259(14) 0.0231(17) 0.0263(14) 0.0021(12) 0.0040(11) 0.0004(12)
C26 0.0299(15) 0.0280(18) 0.0291(15) 0.0038(13) -0.0043(12) 0.0004(13)
C27 0.0315(16) 0.0209(18) 0.0325(16) 0.0014(12) -0.0029(12) 0.0040(13)
C28 0.0260(15) 0.0266(18) 0.0255(14) 0.0000(12) 0.0024(11) 0.0001(12)
C29 0.0317(16) 0.0320(19) 0.0272(15) 0.0018(13) -0.0060(12) 0.0030(14)
C30 0.0331(16) 0.0270(18) 0.0307(15) 0.0047(13) -0.0005(12) 0.0033(14)
C31 0.030(2) 0.024(2) 0.034(2) 0.000 -0.0071(17) 0.000
C32 0.031(2) 0.036(3) 0.038(2) 0.000 -0.0046(19) 0.000
C33 0.039(3) 0.044(3) 0.037(2) 0.000 -0.007(2) 0.000
C34 0.050(3) 0.075(5) 0.031(3) 0.000 -0.006(2) 0.000
O3 0.069(2) 0.029(2) 0.080(3) -0.0143(17) 0.0164(18) -0.0015(17)
O3' 0.043(6) 0.049(8) 0.062(7) -0.005(6) -0.009(5) -0.018(5)

loop_
_atom_type_symbol
_atom_type_description
_atom_type_scat_dispersion_real
_atom_type_scat_dispersion_imag
_atom_type_scat_source
C C 0.0033 0.0016 'International Tables Vol C Tables 4.2.6.8 and 6.1.1.4'
H H 0.0000 0.0000 'International Tables Vol C Tables 4.2.6.8 and 6.1.1.4'
N N 0.0061 0.0033 'International Tables Vol C Tables 4.2.6.8 and 6.1.1.4'
O O 0.0106 0.0060 'International Tables Vol C Tables 4.2.6.8 and 6.1.1.4'

loop_
_geom_angle_atom_site_label_1
_geom_angle_atom_site_label_2
_geom_angle_atom_site_label_3
_geom_angle
_geom_angle_site_symmetry_1
C10 O2 C10 117.9(3) 4_575
C11 N1 C11 118.0(3) 4_575
C11 N1 C14 119.81(16) 4_575
C11 N1 C14 119.81(16) .
C2 C1 C6 119.0(3) .
C2 C1 C7 119.7(3) .
C6 C1 C7 121.3(3) .
C1 C2 H2 119.7 .
C1 C2 C3 120.6(3) .
C3 C2 H2 119.7 .
C2 C3 H3 119.4 .
C2 C3 C4 121.2(3) .
C4 C3 H3 119.4 .
C3 C4 C5 117.2(3) .
C3 C4 C8 121.7(3) .
C5 C4 C8 121.0(2) .
C4 C5 H5 119.3 .
C6 C5 C4 121.4(3) .
C6 C5 H5 119.3 .
C1 C6 H6 119.7 .
C5 C6 C1 120.5(3) .
C5 C6 H6 119.7 .
O1 C7 C1 124.4(3) .
O1 C7 H7 117.8 .
C1 C7 H7 117.8 .
C9 C8 C4 122.2(2) .
C13 C8 C4 121.3(2) .
C13 C8 C9 116.5(2) .
C8 C9 H9 119.5 .
C10 C9 C8 121.1(2) .
C10 C9 H9 119.5 .
O2 C10 C11 121.4(2) .
C9 C10 O2 116.3(2) .
C9 C10 C11 122.3(3) .
N1 C11 C10 119.9(2) .
C12 C11 N1 123.6(2) .
C12 C11 C10 116.5(2) .
C11 C12 H12 119.4 .
C13 C12 C11 121.2(2) .
C13 C12 H12 119.4 .
C8 C13 H13 118.7 .
C12 C13 C8 122.5(3) .
C12 C13 H13 118.7 .
N1 C14 H14A 109.7 .
N1 C14 H14B 109.7 .
N1 C14 C15 109.8(3) .
H14A C14 H14B 108.2 .
C15 C14 H14A 109.7 .
C15 C14 H14B 109.7 .
C14 C15 H15A 108.7 .
C14 C15 H15B 108.7 .
H15A C15 H15B 107.6 .
C16 C15 C14 114.4(4) .
C16 C15 H15A 108.7 .
C16 C15 H15B 108.7 .
C15 C16 H16A 109.5 .
C15 C16 H16B 109.5 .
H16A C16 H16B 108.1 .
C17 C16 C15 110.9(4) .
C17 C16 H16A 109.5 .
C17 C16 H16B 109.5 .
C16 C17 H17A 106(4) .
C16 C17 H17B 115(3) .
H17A C17 H17B 108(3) .
C27 O4 C27 118.6(3) 4_575
C28 N2 C28 118.4(3) 4_575
C28 N2 C31 119.72(16) 4_575
C28 N2 C31 119.72(16) .
C19 C18 C23 119.2(3) .
C19 C18 C24 120.7(3) .
C23 C18 C24 120.1(3) .
C18 C19 H19 119.7 .
C20 C19 C18 120.5(3) .
C20 C19 H19 119.7 .
C19 C20 H20 119.5 .
C19 C20 C21 121.0(3) .
C21 C20 H20 119.5 .
C20 C21 C22 117.5(3) .
C20 C21 C25 122.1(3) .
C22 C21 C25 120.4(2) .
C21 C22 H22 119.2 .
C23 C22 C21 121.5(3) .
C23 C22 H22 119.2 .
C18 C23 H23 119.9 .
C22 C23 C18 120.2(3) .
C22 C23 H23 119.9 .
C18 C24 H24 117.7 .
C18 C24 H24A 115.8 .
O3 C24 C18 124.5(3) .
O3 C24 H24 117.7 .
O3' C24 C18 128.4(6) .
O3' C24 H24A 115.8 .
C26 C25 C21 122.3(2) .
C30 C25 C21 121.1(2) .
C30 C25 C26 116.5(3) .
C25 C26 H26 119.7 .
C27 C26 C25 120.6(2) .
C27 C26 H26 119.7 .
O4 C27 C28 121.2(3) .
C26 C27 O4 116.2(2) .
C26 C27 C28 122.6(3) .
N2 C28 C27 120.1(2) .
C29 C28 N2 123.4(2) .
C29 C28 C27 116.5(2) .
C28 C29 H29 119.3 .
C30 C29 C28 121.3(2) .
C30 C29 H29 119.3 .
C25 C30 H30 118.8 .
C29 C30 C25 122.4(3) .
C29 C30 H30 118.8 .
N2 C31 H31A 109.4 .
N2 C31 H31B 109.4 .
N2 C31 C32 111.2(3) .
H31A C31 H31B 108.0 .
C32 C31 H31A 109.4 .
C32 C31 H31B 109.4 .
C31 C32 H32A 108.7 .
C31 C32 H32B 108.7 .
H32A C32 H32B 107.6 .
C33 C32 C31 114.1(3) .
C33 C32 H32A 108.7 .
C33 C32 H32B 108.7 .
C32 C33 H33A 109.2 .
C32 C33 H33B 109.2 .
H33A C33 H33B 107.9 .
C34 C33 C32 111.9(4) .
C34 C33 H33A 109.2 .
C34 C33 H33B 109.2 .
C33 C34 H34A 108(3) .
C33 C34 H34B 112(3) .
H34A C34 H34B 110(3) .

loop_
_geom_bond_atom_site_label_1
_geom_bond_atom_site_label_2
_geom_bond_distance
_geom_bond_site_symmetry_2
O1 C7 1.202(4) .
O2 C10 1.384(3) 4_575
O2 C10 1.384(3) .
N1 C11 1.402(3) 4_575
N1 C11 1.402(3) .
N1 C14 1.463(5) .
C1 C2 1.385(4) .
C1 C6 1.388(4) .
C1 C7 1.475(4) .
C2 H2 0.9300 .
C2 C3 1.388(4) .
C3 H3 0.9300 .
C3 C4 1.396(4) .
C4 C5 1.408(4) .
C4 C8 1.475(4) .
C5 H5 0.9300 .
C5 C6 1.377(4) .
C6 H6 0.9300 .
C7 H7 0.9300 .
C8 C9 1.405(4) .
C8 C13 1.391(3) .
C9 H9 0.9300 .
C9 C10 1.371(4) .
C10 C11 1.406(3) .
C11 C12 1.391(4) .
C12 H12 0.9300 .
C12 C13 1.379(4) .
C13 H13 0.9300 .
C14 H14A 0.9700 .
C14 H14B 0.9700 .
C14 C15 1.548(6) .
C15 H15A 0.9700 .
C15 H15B 0.9700 .
C15 C16 1.506(5) .
C16 H16A 0.9700 .
C16 H16B 0.9700 .
C16 C17 1.500(7) .
C17 H17A 0.99(6) .
C17 H17B 0.92(4) .
O4 C27 1.382(3) 4_575
O4 C27 1.382(3) .
N2 C28 1.400(3) 4_575
N2 C28 1.400(3) .
N2 C31 1.467(5) .
C18 C19 1.387(4) .
C18 C23 1.389(4) .
C18 C24 1.474(4) .
C19 H19 0.9300 .
C19 C20 1.386(4) .
C20 H20 0.9300 .
C20 C21 1.399(4) .
C21 C22 1.401(4) .
C21 C25 1.473(4) .
C22 H22 0.9300 .
C22 C23 1.380(4) .
C23 H23 0.9300 .
C24 H24 0.9300 .
C24 H24A 0.9300 .
C24 O3 1.175(4) .
C24 O3' 1.220(9) .
C25 C26 1.407(4) .
C25 C30 1.389(3) .
C26 H26 0.9300 .
C26 C27 1.371(4) .
C27 C28 1.401(4) .
C28 C29 1.384(4) .
C29 H29 0.9300 .
C29 C30 1.378(4) .
C30 H30 0.9300 .
C31 H31A 0.9700 .
C31 H31B 0.9700 .
C31 C32 1.530(6) .
C32 H32A 0.9700 .
C32 H32B 0.9700 .
C32 C33 1.519(5) .
C33 H33A 0.9700 .
C33 H33B 0.9700 .
C33 C34 1.511(7) .
C34 H34A 0.91(5) .
C34 H34B 0.95(4) .

loop_
_geom_torsion_atom_site_label_1
_geom_torsion_atom_site_label_2
_geom_torsion_atom_site_label_3
_geom_torsion_atom_site_label_4
_geom_torsion
_geom_torsion_site_symmetry_1
O2 C10 C11 N1 -1.2(5) .
O2 C10 C11 C12 179.5(3) .
N1 C11 C12 C13 -178.9(3) .
N1 C14 C15 C16 180.000(1) .
C1 C2 C3 C4 -0.3(4) .
C2 C1 C6 C5 -2.0(4) .
C2 C1 C7 O1 175.2(3) .
C2 C3 C4 C5 -2.6(4) .
C2 C3 C4 C8 174.3(3) .
C3 C4 C5 C6 3.3(4) .
C3 C4 C8 C9 20.1(4) .
C3 C4 C8 C13 -157.1(3) .
C4 C5 C6 C1 -1.0(4) .
C4 C8 C9 C10 -176.5(3) .
C4 C8 C13 C12 176.7(3) .
C5 C4 C8 C9 -163.0(3) .
C5 C4 C8 C13 19.7(4) .
C6 C1 C2 C3 2.6(4) .
C6 C1 C7 O1 -4.7(5) .
C7 C1 C2 C3 -177.2(3) .
C7 C1 C6 C5 177.9(3) .
C8 C4 C5 C6 -173.7(3) .
C8 C9 C10 O2 179.8(3) .
C8 C9 C10 C11 -0.5(5) .
C9 C8 C13 C12 -0.7(4) .
C9 C10 C11 N1 179.2(3) .
C9 C10 C11 C12 -0.1(4) .
C10 O2 C10 C9 171.5(2) 4_575
C10 O2 C10 C11 -8.2(5) 4_575
C10 C11 C12 C13 0.3(4) .
C11 N1 C11 C10 10.5(5) 4_575
C11 N1 C11 C12 -170.3(2) 4_575
C11 N1 C14 C15 -81.1(3) .
C11 N1 C14 C15 81.1(3) 4_575
C11 C12 C13 C8 0.1(5) .
C13 C8 C9 C10 0.9(4) .
C14 N1 C11 C10 173.0(3) .
C14 N1 C11 C12 -7.7(5) .
C14 C15 C16 C17 180.000(1) .
O4 C27 C28 N2 0.2(5) .
O4 C27 C28 C29 -179.0(3) .
N2 C28 C29 C30 -177.6(3) .
N2 C31 C32 C33 180.000(1) .
C18 C19 C20 C21 -1.5(4) .
C19 C18 C23 C22 0.5(4) .
C19 C18 C24 O3 175.7(4) .
C19 C18 C24 O3' 3.0(9) .
C19 C20 C21 C22 2.2(4) .
C19 C20 C21 C25 -175.8(3) .
C20 C21 C22 C23 -1.6(4) .
C20 C21 C25 C26 -28.6(4) .
C20 C21 C25 C30 149.4(3) .
C21 C22 C23 C18 0.3(4) .
C21 C25 C26 C27 178.1(3) .
C21 C25 C30 C29 -177.4(3) .
C22 C21 C25 C26 153.4(3) .
C22 C21 C25 C30 -28.5(4) .
C23 C18 C19 C20 0.1(4) .
C23 C18 C24 O3 -3.1(5) .
C23 C18 C24 O3' -175.8(8) .
C24 C18 C19 C20 -178.7(3) .
C24 C18 C23 C22 179.3(3) .
C25 C21 C22 C23 176.4(3) .
C25 C26 C27 O4 178.4(3) .
C25 C26 C27 C28 0.1(5) .
C26 C25 C30 C29 0.8(4) .
C26 C27 C28 N2 178.4(3) .
C26 C27 C28 C29 -0.7(4) .
C27 O4 C27 C26 175.4(2) 4_575
C27 O4 C27 C28 -6.3(6) 4_575
C27 C28 C29 C30 1.5(4) .
C28 N2 C28 C27 6.0(5) 4_575
C28 N2 C28 C29 -175.0(2) 4_575
C28 N2 C31 C32 -81.4(3) .
C28 N2 C31 C32 81.4(3) 4_575
C28 C29 C30 C25 -1.6(5) .
C30 C25 C26 C27 -0.1(4) .
C31 N2 C28 C27 169.0(3) .
C31 N2 C28 C29 -11.9(5) .
C31 C32 C33 C34 180.000(1) .
